data_4515442
loop_
_publ_author_name
'Wu, Jia-Rui'
'Li, Bao'
'Zhang, Jiang-Wei'
'Yang, Ying-Wei'

_publ_section_title
;
 Semi-Rigid Molecular-Clip-Based Molecular Crystal Gearshift.
;
_journal_issue 1
_journal_name_full 'ACS applied materials &amp; interfaces'
_journal_page_first 998
_journal_page_last 1003
_journal_paper_doi 10.1021/acsami.8b20108
_journal_volume 11
_journal_year 2019
_chemical_formula_moiety 'C30 H32 O6'
_chemical_formula_sum 'C30 H32 O6'
_chemical_formula_weight 488.55
_space_group_crystal_system triclinic
_space_group_IT_number 2
_space_group_name_Hall '-P 1'
_space_group_name_H-M_alt 'P -1'
_atom_sites_solution_hydrogens geom
_audit_creation_method SHELXL-2014/7
_cell_angle_alpha 76.037(2)
_cell_angle_beta 84.077(2)
_cell_angle_gamma 78.348(2)
_cell_formula_units_Z 2
_cell_length_a 7.9769(5)
_cell_length_b 10.0672(6)
_cell_length_c 16.9845(10)
_cell_measurement_reflns_used 6100
_cell_measurement_temperature 293(2)
_cell_measurement_theta_max 28.32
_cell_measurement_theta_min 2.87
_cell_volume 1294.23(14)
_computing_cell_refinement 'Bruker D8 Venture'
_computing_data_collection 'Bruker D8 Venture'
_computing_data_reduction 'Bruker D8 Venture'
_computing_molecular_graphics 'Bruker SHELXTL'
_computing_publication_material 'Bruker SHELXTL'
_computing_structure_refinement 'SHELXL-2014/7 (Sheldrick, 2015)'
_computing_structure_solution 'SHELXT-2014/7 (Sheldrick, 2015)'
_diffrn_ambient_temperature 293(2)
_diffrn_measured_fraction_theta_full 0.996
_diffrn_measured_fraction_theta_max 0.980
_diffrn_measurement_device_type 'D8 VENTURE PHOTON II'
_diffrn_measurement_method 'phi and omega scans'
_diffrn_radiation_type MoK\a
_diffrn_radiation_wavelength 0.71073
_diffrn_reflns_av_R_equivalents 0.0671
_diffrn_reflns_av_unetI/netI 0.0736
_diffrn_reflns_Laue_measured_fraction_full 0.996
_diffrn_reflns_Laue_measured_fraction_max 0.980
_diffrn_reflns_limit_h_max 10
_diffrn_reflns_limit_h_min -10
_diffrn_reflns_limit_k_max 13
_diffrn_reflns_limit_k_min -13
_diffrn_reflns_limit_l_max 22
_diffrn_reflns_limit_l_min -22
_diffrn_reflns_number 26111
_diffrn_reflns_point_group_measured_fraction_full 0.996
_diffrn_reflns_point_group_measured_fraction_max 0.980
_diffrn_reflns_theta_full 25.242
_diffrn_reflns_theta_max 28.429
_diffrn_reflns_theta_min 2.825
_diffrn_source 'fine-focus sealed tube'
_exptl_absorpt_coefficient_mu 0.087
_exptl_absorpt_correction_T_max 0.991
_exptl_absorpt_correction_T_min 0.989
_exptl_absorpt_correction_type multi-scan
_exptl_crystal_colour colorless
_exptl_crystal_density_diffrn 1.254
_exptl_crystal_description block
_exptl_crystal_F_000 520
_exptl_crystal_size_max 0.130
_exptl_crystal_size_mid 0.120
_exptl_crystal_size_min 0.100
_refine_diff_density_max 0.147
_refine_diff_density_min -0.213
_refine_diff_density_rms 0.040
_refine_ls_extinction_method none
_refine_ls_goodness_of_fit_ref 1.001
_refine_ls_hydrogen_treatment constr
_refine_ls_matrix_type full
_refine_ls_number_parameters 331
_refine_ls_number_reflns 6395
_refine_ls_number_restraints 0
_refine_ls_restrained_S_all 1.001
_refine_ls_R_factor_all 0.1510
_refine_ls_R_factor_gt 0.0611
_refine_ls_shift/su_max 0.001
_refine_ls_shift/su_mean 0.000
_refine_ls_structure_factor_coef Fsqd
_refine_ls_weighting_details 'w=1/[\s^2^(Fo^2^)+(0.0450P)^2^+0.2679P] where P=(Fo^2^+2Fc^2^)/3'
_refine_ls_weighting_scheme calc
_refine_ls_wR_factor_gt 0.1097
_refine_ls_wR_factor_ref 0.1415
_reflns_Friedel_coverage 0.000
_reflns_number_gt 3081
_reflns_number_total 6395
_reflns_threshold_expression 'I > 2\s(I)'
_cod_data_source_file am8b20108_si_007.cif
_cod_data_source_block mo_nmdmt_0m
_cod_database_code 4515442
_shelx_shelxl_version_number 2014/7
_shelx_space_group_comment
;
The symmetry employed for this shelxl refinement is uniquely defined
by the following loop, which should always be used as a source of
symmetry information in preference to the above space-group names.
They are only intended as comments.
;
_shelx_estimated_absorpt_t_min 0.989
_shelx_estimated_absorpt_t_max 0.991

loop_
_space_group_symop_operation_xyz
'x, y, z'
'-x, -y, -z'

loop_
_atom_site_label
_atom_site_type_symbol
_atom_site_fract_x
_atom_site_fract_y
_atom_site_fract_z
_atom_site_U_iso_or_equiv
_atom_site_adp_type
_atom_site_occupancy
_atom_site_site_symmetry_order
_atom_site_calc_flag
_atom_site_refinement_flags_posn
_atom_site_refinement_flags_adp
C1 C 0.9286(3) -0.2062(2) 0.51178(13) 0.0389(5) Uani 1 1 d . .
C2 C 1.0717(3) -0.2169(2) 0.55543(13) 0.0419(5) Uani 1 1 d . .
H2 H 1.0656 -0.1697 0.5967 0.050 Uiso 1 1 calc R U
C3 C 1.2237(3) -0.3004(2) 0.53514(13) 0.0404(5) Uani 1 1 d . .
C4 C 1.2329(3) -0.3734(2) 0.47524(12) 0.0408(5) Uani 1 1 d . .
H4 H 1.3345 -0.4308 0.4634 0.049 Uiso 1 1 calc R U
C5 C 1.0880(3) -0.3596(2) 0.43296(12) 0.0379(5) Uani 1 1 d . .
C6 C 0.9326(2) -0.2755(2) 0.44988(12) 0.0362(5) Uani 1 1 d . .
C7 C 0.7789(3) -0.2557(2) 0.40029(12) 0.0394(5) Uani 1 1 d . .
H7A H 0.6754 -0.2396 0.4347 0.047 Uiso 1 1 calc R U
H7B H 0.7804 -0.3410 0.3830 0.047 Uiso 1 1 calc R U
C8 C 0.7715(2) -0.1358(2) 0.32562(12) 0.0337(5) Uani 1 1 d . .
C9 C 0.8994(3) -0.0597(2) 0.30377(12) 0.0394(5) Uani 1 1 d . .
H9 H 0.9957 -0.0849 0.3344 0.047 Uiso 1 1 calc R U
C10 C 0.8919(3) 0.0552(2) 0.23700(12) 0.0406(5) Uani 1 1 d . .
H10 H 0.9828 0.1032 0.2252 0.049 Uiso 1 1 calc R U
C11 C 0.7546(2) 0.0983(2) 0.18899(12) 0.0368(5) Uani 1 1 d . .
C12 C 0.6190(2) 0.0194(2) 0.20745(12) 0.0376(5) Uani 1 1 d . .
C13 C 0.4743(3) 0.0526(3) 0.15939(14) 0.0534(6) Uani 1 1 d . .
H13 H 0.4655 0.1293 0.1157 0.064 Uiso 1 1 calc R U
C14 C 0.3477(3) -0.0251(3) 0.17570(16) 0.0639(7) Uani 1 1 d . .
H14 H 0.2554 -0.0019 0.1426 0.077 Uiso 1 1 calc R U
C15 C 0.3564(3) -0.1394(3) 0.24185(16) 0.0577(7) Uani 1 1 d . .
H15 H 0.2699 -0.1920 0.2526 0.069 Uiso 1 1 calc R U
C16 C 0.4913(3) -0.1742(2) 0.29090(14) 0.0453(6) Uani 1 1 d . .
H16 H 0.4942 -0.2494 0.3354 0.054 Uiso 1 1 calc R U
C17 C 0.6276(2) -0.0975(2) 0.27515(12) 0.0351(5) Uani 1 1 d . .
C18 C 0.7435(3) 0.2258(2) 0.11866(13) 0.0465(6) Uani 1 1 d . .
H18A H 0.7279 0.1982 0.0694 0.056 Uiso 1 1 calc R U
H18B H 0.6426 0.2929 0.1287 0.056 Uiso 1 1 calc R U
C19 C 0.8976(3) 0.2968(2) 0.10431(12) 0.0430(5) Uani 1 1 d . .
C20 C 0.9142(3) 0.3936(2) 0.14707(13) 0.0472(6) Uani 1 1 d . .
C21 C 1.0573(3) 0.4580(3) 0.13687(14) 0.0530(6) Uani 1 1 d . .
H21 H 1.0660 0.5218 0.1670 0.064 Uiso 1 1 calc R U
C22 C 1.1855(3) 0.4228(3) 0.07989(15) 0.0574(7) Uani 1 1 d . .
C23 C 1.1732(3) 0.3285(3) 0.03502(15) 0.0595(7) Uani 1 1 d . .
H23 H 1.2597 0.3073 -0.0035 0.071 Uiso 1 1 calc R U
C24 C 1.0309(3) 0.2656(3) 0.04775(14) 0.0517(6) Uani 1 1 d . .
C25 C 0.7539(3) -0.0536(3) 0.59068(15) 0.0594(7) Uani 1 1 d . .
H25A H 0.7783 -0.1195 0.6412 0.089 Uiso 1 1 calc R U
H25B H 0.6385 -0.0032 0.5941 0.089 Uiso 1 1 calc R U
H25C H 0.8323 0.0104 0.5799 0.089 Uiso 1 1 calc R U
C26 C 1.3822(3) -0.2230(3) 0.62254(16) 0.0622(7) Uani 1 1 d . .
H26A H 1.3534 -0.1285 0.5923 0.093 Uiso 1 1 calc R U
H26B H 1.4959 -0.2393 0.6410 0.093 Uiso 1 1 calc R U
H26C H 1.3021 -0.2389 0.6685 0.093 Uiso 1 1 calc R U
C27 C 1.2361(3) -0.5211(2) 0.35482(14) 0.0538(6) Uani 1 1 d . .
H27A H 1.3291 -0.4724 0.3345 0.081 Uiso 1 1 calc R U
H27B H 1.2136 -0.5681 0.3152 0.081 Uiso 1 1 calc R U
H27C H 1.2664 -0.5881 0.4043 0.081 Uiso 1 1 calc R U
C28 C 0.7819(4) 0.5191(3) 0.24850(18) 0.0788(9) Uani 1 1 d . .
H28A H 0.8808 0.4890 0.2804 0.118 Uiso 1 1 calc R U
H28B H 0.6800 0.5256 0.2839 0.118 Uiso 1 1 calc R U
H28C H 0.7872 0.6087 0.2134 0.118 Uiso 1 1 calc R U
C29 C 1.3554(4) 0.5791(4) 0.1042(2) 0.0971(11) Uani 1 1 d . .
H29A H 1.2625 0.6572 0.0940 0.146 Uiso 1 1 calc R U
H29B H 1.4619 0.6097 0.0851 0.146 Uiso 1 1 calc R U
H29C H 1.3571 0.5389 0.1615 0.146 Uiso 1 1 calc R U
C30 C 1.1392(4) 0.1334(3) -0.05355(18) 0.1032(12) Uani 1 1 d . .
H30A H 1.1598 0.2165 -0.0919 0.155 Uiso 1 1 calc R U
H30B H 1.1011 0.0734 -0.0813 0.155 Uiso 1 1 calc R U
H30C H 1.2432 0.0862 -0.0278 0.155 Uiso 1 1 calc R U
O1 O 0.77257(18) -0.12539(16) 0.52659(9) 0.0519(4) Uani 1 1 d . .
O2 O 1.37507(18) -0.31559(17) 0.57162(10) 0.0563(4) Uani 1 1 d . .
O3 O 1.08682(18) -0.42430(16) 0.37029(9) 0.0511(4) Uani 1 1 d . .
O4 O 0.7783(2) 0.42216(18) 0.20125(10) 0.0638(5) Uani 1 1 d . .
O5 O 1.3327(2) 0.4785(2) 0.06284(12) 0.0832(6) Uani 1 1 d . .
O6 O 1.0099(2) 0.16959(19) 0.00674(11) 0.0756(6) Uani 1 1 d . .

loop_
_atom_site_aniso_label
_atom_site_aniso_U_11
_atom_site_aniso_U_22
_atom_site_aniso_U_33
_atom_site_aniso_U_23
_atom_site_aniso_U_13
_atom_site_aniso_U_12
C1 0.0339(12) 0.0346(12) 0.0459(13) -0.0079(10) 0.0030(10) -0.0052(9)
C2 0.0399(13) 0.0427(13) 0.0455(13) -0.0149(10) -0.0009(10) -0.0078(10)
C3 0.0352(13) 0.0428(13) 0.0418(13) -0.0054(10) -0.0052(9) -0.0074(10)
C4 0.0356(13) 0.0377(12) 0.0446(13) -0.0063(10) -0.0022(10) 0.0003(9)
C5 0.0434(13) 0.0337(12) 0.0348(11) -0.0042(10) 0.0001(9) -0.0083(10)
C6 0.0342(12) 0.0323(11) 0.0395(12) -0.0028(10) -0.0013(9) -0.0068(9)
C7 0.0368(12) 0.0368(12) 0.0454(13) -0.0102(10) -0.0020(9) -0.0079(9)
C8 0.0318(11) 0.0327(11) 0.0378(11) -0.0119(9) -0.0011(9) -0.0042(9)
C9 0.0333(12) 0.0414(13) 0.0437(13) -0.0058(10) -0.0093(9) -0.0081(10)
C10 0.0350(12) 0.0438(13) 0.0429(13) -0.0058(11) -0.0026(10) -0.0117(10)
C11 0.0341(12) 0.0405(12) 0.0350(11) -0.0124(10) 0.0024(9) -0.0026(9)
C12 0.0305(12) 0.0420(13) 0.0389(12) -0.0114(10) -0.0018(9) -0.0010(9)
C13 0.0402(14) 0.0628(16) 0.0516(14) -0.0030(12) -0.0115(11) -0.0043(12)
C14 0.0365(14) 0.082(2) 0.0726(18) -0.0114(16) -0.0179(12) -0.0102(13)
C15 0.0344(14) 0.0673(18) 0.0751(18) -0.0161(15) -0.0071(12) -0.0159(12)
C16 0.0367(13) 0.0456(14) 0.0547(14) -0.0135(11) -0.0017(10) -0.0080(10)
C17 0.0283(11) 0.0379(12) 0.0410(12) -0.0162(10) 0.0014(9) -0.0037(9)
C18 0.0452(14) 0.0475(14) 0.0425(13) -0.0047(11) -0.0035(10) -0.0050(11)
C19 0.0443(14) 0.0405(13) 0.0379(12) -0.0004(11) -0.0017(10) -0.0036(10)
C20 0.0438(14) 0.0489(14) 0.0420(13) -0.0004(11) 0.0041(10) -0.0075(11)
C21 0.0507(15) 0.0553(15) 0.0498(14) -0.0027(12) -0.0029(11) -0.0133(12)
C22 0.0405(15) 0.0689(18) 0.0520(15) 0.0083(14) -0.0028(11) -0.0118(13)
C23 0.0489(16) 0.0665(18) 0.0473(15) 0.0047(13) 0.0074(11) -0.0004(13)
C24 0.0566(16) 0.0484(15) 0.0413(13) -0.0016(12) 0.0028(11) -0.0022(12)
C25 0.0475(15) 0.0624(17) 0.0763(18) -0.0373(15) 0.0090(12) -0.0090(12)
C26 0.0468(15) 0.0690(18) 0.0808(19) -0.0351(15) -0.0142(13) -0.0066(13)
C27 0.0485(15) 0.0540(15) 0.0586(15) -0.0216(12) 0.0050(11) -0.0025(12)
C28 0.087(2) 0.073(2) 0.087(2) -0.0395(17) 0.0243(16) -0.0262(16)
C29 0.075(2) 0.129(3) 0.095(2) -0.004(2) -0.0099(18) -0.059(2)
C30 0.131(3) 0.094(2) 0.077(2) -0.0354(19) 0.045(2) -0.010(2)
O1 0.0349(9) 0.0577(10) 0.0679(11) -0.0312(9) -0.0007(7) -0.0006(7)
O2 0.0383(9) 0.0670(11) 0.0692(11) -0.0306(9) -0.0136(8) 0.0007(8)
O3 0.0472(10) 0.0535(10) 0.0530(10) -0.0218(8) -0.0087(7) 0.0047(7)
O4 0.0571(11) 0.0741(12) 0.0681(11) -0.0325(10) 0.0180(9) -0.0213(9)
O5 0.0491(12) 0.1102(17) 0.0866(14) -0.0031(13) 0.0046(10) -0.0331(11)
O6 0.0866(14) 0.0741(13) 0.0667(12) -0.0292(11) 0.0231(10) -0.0137(11)

loop_
_atom_type_symbol
_atom_type_description
_atom_type_scat_dispersion_real
_atom_type_scat_dispersion_imag
_atom_type_scat_source
C C 0.0033 0.0016 'International Tables Vol C Tables 4.2.6.8 and 6.1.1.4'
H H 0.0000 0.0000 'International Tables Vol C Tables 4.2.6.8 and 6.1.1.4'
O O 0.0106 0.0060 'International Tables Vol C Tables 4.2.6.8 and 6.1.1.4'

loop_
_geom_angle_atom_site_label_1
_geom_angle_atom_site_label_2
_geom_angle_atom_site_label_3
_geom_angle
O1 C1 C6 114.83(19)
O1 C1 C2 122.47(19)
C6 C1 C2 122.70(19)
C3 C2 C1 117.9(2)
C3 C2 H2 121.1
C1 C2 H2 121.1
O2 C3 C4 115.04(19)
O2 C3 C2 123.5(2)
C4 C3 C2 121.5(2)
C3 C4 C5 118.89(19)
C3 C4 H4 120.6
C5 C4 H4 120.6
O3 C5 C4 122.99(19)
O3 C5 C6 114.90(18)
C4 C5 C6 122.1(2)
C1 C6 C5 116.91(19)
C1 C6 C7 121.69(18)
C5 C6 C7 121.34(19)
C6 C7 C8 114.05(16)
C6 C7 H7A 108.7
C8 C7 H7A 108.7
C6 C7 H7B 108.7
C8 C7 H7B 108.7
H7A C7 H7B 107.6
C9 C8 C17 117.12(19)
C9 C8 C7 122.00(18)
C17 C8 C7 120.88(17)
C8 C9 C10 122.93(19)
C8 C9 H9 118.5
C10 C9 H9 118.5
C11 C10 C9 121.9(2)
C11 C10 H10 119.1
C9 C10 H10 119.1
C10 C11 C12 117.63(19)
C10 C11 C18 121.87(19)
C12 C11 C18 120.50(18)
C13 C12 C17 117.93(19)
C13 C12 C11 121.9(2)
C17 C12 C11 120.21(18)
C14 C13 C12 121.7(2)
C14 C13 H13 119.1
C12 C13 H13 119.1
C13 C14 C15 120.2(2)
C13 C14 H14 119.9
C15 C14 H14 119.9
C16 C15 C14 120.3(2)
C16 C15 H15 119.8
C14 C15 H15 119.8
C15 C16 C17 121.2(2)
C15 C16 H16 119.4
C17 C16 H16 119.4
C16 C17 C12 118.53(19)
C16 C17 C8 121.32(19)
C12 C17 C8 120.15(18)
C19 C18 C11 115.04(18)
C19 C18 H18A 108.5
C11 C18 H18A 108.5
C19 C18 H18B 108.5
C11 C18 H18B 108.5
H18A C18 H18B 107.5
C20 C19 C24 117.0(2)
C20 C19 C18 121.73(19)
C24 C19 C18 121.2(2)
O4 C20 C19 114.7(2)
O4 C20 C21 122.2(2)
C19 C20 C21 123.1(2)
C22 C21 C20 117.3(2)
C22 C21 H21 121.4
C20 C21 H21 121.4
O5 C22 C23 114.6(2)
O5 C22 C21 123.8(3)
C23 C22 C21 121.6(2)
C22 C23 C24 119.4(2)
C22 C23 H23 120.3
C24 C23 H23 120.3
O6 C24 C23 123.1(2)
O6 C24 C19 115.3(2)
C23 C24 C19 121.6(2)
O1 C25 H25A 109.5
O1 C25 H25B 109.5
H25A C25 H25B 109.5
O1 C25 H25C 109.5
H25A C25 H25C 109.5
H25B C25 H25C 109.5
O2 C26 H26A 109.5
O2 C26 H26B 109.5
H26A C26 H26B 109.5
O2 C26 H26C 109.5
H26A C26 H26C 109.5
H26B C26 H26C 109.5
O3 C27 H27A 109.5
O3 C27 H27B 109.5
H27A C27 H27B 109.5
O3 C27 H27C 109.5
H27A C27 H27C 109.5
H27B C27 H27C 109.5
O4 C28 H28A 109.5
O4 C28 H28B 109.5
H28A C28 H28B 109.5
O4 C28 H28C 109.5
H28A C28 H28C 109.5
H28B C28 H28C 109.5
O5 C29 H29A 109.5
O5 C29 H29B 109.5
H29A C29 H29B 109.5
O5 C29 H29C 109.5
H29A C29 H29C 109.5
H29B C29 H29C 109.5
O6 C30 H30A 109.5
O6 C30 H30B 109.5
H30A C30 H30B 109.5
O6 C30 H30C 109.5
H30A C30 H30C 109.5
H30B C30 H30C 109.5
C1 O1 C25 119.10(17)
C3 O2 C26 117.41(17)
C5 O3 C27 117.63(17)
C20 O4 C28 119.60(19)
C22 O5 C29 118.9(2)
C24 O6 C30 118.9(2)

loop_
_geom_bond_atom_site_label_1
_geom_bond_atom_site_label_2
_geom_bond_distance
C1 O1 1.378(2)
C1 C6 1.389(3)
C1 C2 1.397(3)
C2 C3 1.392(3)
C2 H2 0.9300
C3 O2 1.378(2)
C3 C4 1.379(3)
C4 C5 1.389(3)
C4 H4 0.9300
C5 O3 1.377(2)
C5 C6 1.399(3)
C6 C7 1.512(3)
C7 C8 1.522(3)
C7 H7A 0.9700
C7 H7B 0.9700
C8 C9 1.366(3)
C8 C17 1.438(3)
C9 C10 1.407(3)
C9 H9 0.9300
C10 C11 1.369(3)
C10 H10 0.9300
C11 C12 1.434(3)
C11 C18 1.523(3)
C12 C13 1.420(3)
C12 C17 1.429(3)
C13 C14 1.366(3)
C13 H13 0.9300
C14 C15 1.396(3)
C14 H14 0.9300
C15 C16 1.366(3)
C15 H15 0.9300
C16 C17 1.424(3)
C16 H16 0.9300
C18 C19 1.513(3)
C18 H18A 0.9700
C18 H18B 0.9700
C19 C20 1.381(3)
C19 C24 1.397(3)
C20 O4 1.379(2)
C20 C21 1.399(3)
C21 C22 1.387(3)
C21 H21 0.9300
C22 O5 1.376(3)
C22 C23 1.376(3)
C23 C24 1.382(3)
C23 H23 0.9300
C24 O6 1.365(3)
C25 O1 1.426(3)
C25 H25A 0.9600
C25 H25B 0.9600
C25 H25C 0.9600
C26 O2 1.429(3)
C26 H26A 0.9600
C26 H26B 0.9600
C26 H26C 0.9600
C27 O3 1.424(2)
C27 H27A 0.9600
C27 H27B 0.9600
C27 H27C 0.9600
C28 O4 1.411(3)
C28 H28A 0.9600
C28 H28B 0.9600
C28 H28C 0.9600
C29 O5 1.412(3)
C29 H29A 0.9600
C29 H29B 0.9600
C29 H29C 0.9600
C30 O6 1.434(3)
C30 H30A 0.9600
C30 H30B 0.9600
C30 H30C 0.9600
